data_7215154
loop_
_publ_author_name
'Chen, Chen'
'Sun, Qiao'
'Ren, Dong-Xue'
'Zhang, Rui'
'Bai, Feng-Ying'
'Xing, Yong-Heng'
'Shi, Zhan'

_publ_section_title
;
 Bromoperoxidase mimic as catalysts for oxidative bromination---synthesis,
 structures and properties of the diversified oxidation state of
 vanadium(iii, iv and v) complexes with pincer N-heterocycle ligands
;
_journal_issue 27
_journal_name_full CrystEngComm
_journal_page_first 5561
_journal_paper_doi 10.1039/c3ce40410b
_journal_volume 15
_journal_year 2013
_chemical_formula_sum 'C13 H14 Cl0 N7 O3 V'
_chemical_formula_weight 367.25
_chemical_name_systematic
;
?
;
_space_group_IT_number 14
_symmetry_cell_setting monoclinic
_symmetry_space_group_name_Hall '-P 2yn'
_symmetry_space_group_name_H-M 'P 1 21/n 1'
_atom_sites_solution_hydrogens geom
_atom_sites_solution_primary direct
_atom_sites_solution_secondary difmap
_audit_creation_method SHELXL-97
_cell_angle_alpha 90.00
_cell_angle_beta 92.744(3)
_cell_angle_gamma 90.00
_cell_formula_units_Z 4
_cell_length_a 9.378(2)
_cell_length_b 12.245(3)
_cell_length_c 13.488(3)
_cell_measurement_reflns_used 2726
_cell_measurement_temperature 273(2)
_cell_measurement_theta_max 25.00
_cell_measurement_theta_min 2.25
_cell_volume 1547.1(6)
_computing_cell_refinement 'Bruker SMART'
_computing_data_collection 'Bruker SMART'
_computing_data_reduction 'Bruker SAINT'
_computing_molecular_graphics 'Bruker SHELXTL'
_computing_publication_material 'Bruker SHELXTL'
_computing_structure_refinement 'SHELXL-97 (Sheldrick, 2008)'
_computing_structure_solution 'SHELXS-97 (Sheldrick, 2008)'
_diffrn_ambient_temperature 273(2)
_diffrn_measured_fraction_theta_full 0.999
_diffrn_measured_fraction_theta_max 0.999
_diffrn_measurement_device_type 'Bruker AXS SMART APEX II CCD'
_diffrn_measurement_method '\w scans'
_diffrn_radiation_monochromator graphite
_diffrn_radiation_source 'fine-focus sealed tube'
_diffrn_radiation_type MoK\a
_diffrn_radiation_wavelength 0.71073
_diffrn_reflns_av_R_equivalents 0.0189
_diffrn_reflns_av_sigmaI/netI 0.0216
_diffrn_reflns_limit_h_max 8
_diffrn_reflns_limit_h_min -11
_diffrn_reflns_limit_k_max 14
_diffrn_reflns_limit_k_min -12
_diffrn_reflns_limit_l_max 16
_diffrn_reflns_limit_l_min -14
_diffrn_reflns_number 7548
_diffrn_reflns_theta_full 25.00
_diffrn_reflns_theta_max 25.00
_diffrn_reflns_theta_min 2.25
_exptl_absorpt_coefficient_mu 0.670
_exptl_absorpt_correction_T_max 0.8770
_exptl_absorpt_correction_T_min 0.8247
_exptl_absorpt_correction_type multi-scan
_exptl_absorpt_process_details sadabs
_exptl_crystal_colour yellow
_exptl_crystal_density_diffrn 1.577
_exptl_crystal_density_method 'not measured'
_exptl_crystal_description block
_exptl_crystal_F_000 752
_exptl_crystal_size_max 0.30
_exptl_crystal_size_mid 0.23
_exptl_crystal_size_min 0.20
_refine_diff_density_max 0.514
_refine_diff_density_min -0.434
_refine_diff_density_rms 0.069
_refine_ls_extinction_method none
_refine_ls_goodness_of_fit_ref 1.081
_refine_ls_hydrogen_treatment constr
_refine_ls_matrix_type full
_refine_ls_number_parameters 217
_refine_ls_number_reflns 2726
_refine_ls_number_restraints 0
_refine_ls_restrained_S_all 1.081
_refine_ls_R_factor_all 0.0487
_refine_ls_R_factor_gt 0.0425
_refine_ls_shift/su_max 0.000
_refine_ls_shift/su_mean 0.000
_refine_ls_structure_factor_coef Fsqd
_refine_ls_weighting_details 'calc w=1/[\s^2^(Fo^2^)+(0.0695P)^2^+1.5303P] where P=(Fo^2^+2Fc^2^)/3'
_refine_ls_weighting_scheme calc
_refine_ls_wR_factor_gt 0.1251
_refine_ls_wR_factor_ref 0.1293
_reflns_number_gt 2369
_reflns_number_total 2726
_reflns_threshold_expression >2sigma(I)
_cod_data_source_file c3ce40410b.cif
_cod_data_source_block 123
_cod_depositor_comments
;
The following automatic conversions were performed:

'_symmetry_cell_setting' value 'Monoclinic' changed to 'monoclinic'
according to
/usr/data/users/saulius/automatic-downloads/retrospective/RSC/lib/dictionaries/cif_core.dic
dictionary named 'cif_core.dic' version 2.4.2 from 2011-04-26.

Automatic conversion script
Id: cif_fix_values 2281 2013-09-26 08:29:07Z andrius 
;
_cod_original_sg_symbol_H-M P2(1)/n
_cod_database_code 7215154

loop_
_symmetry_equiv_pos_as_xyz
'x, y, z'
'-x+1/2, y+1/2, -z+1/2'
'-x, -y, -z'
'x-1/2, -y-1/2, z-1/2'

loop_
_atom_site_label
_atom_site_type_symbol
_atom_site_fract_x
_atom_site_fract_y
_atom_site_fract_z
_atom_site_U_iso_or_equiv
_atom_site_adp_type
_atom_site_occupancy
_atom_site_symmetry_multiplicity
_atom_site_calc_flag
_atom_site_refinement_flags
V1 V 0.20942(5) 0.05399(4) 0.07870(3) 0.03044(19) Uani 1 1 d .
C10 C 0.0181(3) -0.0808(2) 0.2047(2) 0.0309(6) Uani 1 1 d .
C12 C 0.0066(3) 0.0989(2) 0.2417(2) 0.0315(6) Uani 1 1 d .
C13 C 0.0586(3) -0.2654(2) 0.1254(2) 0.0357(7) Uani 1 1 d .
C14 C -0.1291(3) -0.0225(2) 0.3237(2) 0.0390(7) Uani 1 1 d .
C15 C 0.2062(3) -0.1952(2) 0.0166(2) 0.0384(7) Uani 1 1 d .
C16 C 0.0346(3) 0.3056(2) 0.2494(2) 0.0361(7) Uani 1 1 d .
C17 C 0.1183(3) 0.3715(2) 0.1944(2) 0.0408(7) Uani 1 1 d .
H17A H 0.1257 0.4470 0.1999 0.049 Uiso 1 1 calc R
C18 C 0.3019(4) -0.1774(3) -0.0672(3) 0.0514(9) Uani 1 1 d .
H18A H 0.3318 -0.1024 -0.0679 0.077 Uiso 1 1 calc R
H18B H 0.2514 -0.1945 -0.1288 0.077 Uiso 1 1 calc R
H18C H 0.3842 -0.2237 -0.0589 0.077 Uiso 1 1 calc R
C19 C 0.1900(3) 0.3066(2) 0.1292(2) 0.0356(7) Uani 1 1 d .
C20 C -0.0381(4) -0.3336(3) 0.1834(3) 0.0439(8) Uani 1 1 d .
H20A H -0.0772 -0.2902 0.2348 0.066 Uiso 1 1 calc R
H20B H 0.0144 -0.3937 0.2127 0.066 Uiso 1 1 calc R
H20C H -0.1142 -0.3611 0.1402 0.066 Uiso 1 1 calc R
C21 C 0.1380(3) -0.2909(2) 0.0461(2) 0.0424(7) Uani 1 1 d .
H21A H 0.1454 -0.3594 0.0170 0.051 Uiso 1 1 calc R
C22 C 0.2934(4) 0.3378(3) 0.0531(3) 0.0496(8) Uani 1 1 d .
H22A H 0.3242 0.2734 0.0195 0.074 Uiso 1 1 calc R
H22B H 0.3745 0.3733 0.0851 0.074 Uiso 1 1 calc R
H22C H 0.2479 0.3867 0.0058 0.074 Uiso 1 1 calc R
C24 C -0.0651(4) 0.3327(3) 0.3276(3) 0.0515(9) Uani 1 1 d .
H24A H -0.1079 0.2669 0.3509 0.077 Uiso 1 1 calc R
H24B H -0.1384 0.3805 0.3008 0.077 Uiso 1 1 calc R
H24C H -0.0138 0.3683 0.3818 0.077 Uiso 1 1 calc R
O2 O 0.3785(2) 0.05680(18) 0.10261(19) 0.0473(6) Uani 1 1 d .
O3 O 0.1757(3) 0.0819(2) -0.03661(16) 0.0490(6) Uani 1 1 d .
O1 O -0.2176(3) -0.04266(19) 0.3840(2) 0.0596(7) Uani 1 1 d .
N1 N 0.0663(3) 0.02114(19) 0.18594(18) 0.0327(5) Uani 1 1 d .
N2 N -0.0711(3) -0.1091(2) 0.26937(17) 0.0357(6) Uani 1 1 d .
N3 N -0.0863(3) 0.0860(2) 0.30798(19) 0.0389(6) Uani 1 1 d .
N4 N 0.0580(3) 0.20211(19) 0.21610(18) 0.0345(6) Uani 1 1 d .
N5 N 0.1539(3) 0.20243(19) 0.14165(17) 0.0343(6) Uani 1 1 d .
N6 N 0.1713(3) -0.1136(2) 0.07528(17) 0.0343(5) Uani 1 1 d .
N7 N 0.0816(2) -0.15676(19) 0.14312(17) 0.0315(5) Uani 1 1 d .

loop_
_atom_site_aniso_label
_atom_site_aniso_U_11
_atom_site_aniso_U_22
_atom_site_aniso_U_33
_atom_site_aniso_U_23
_atom_site_aniso_U_13
_atom_site_aniso_U_12
V1 0.0319(3) 0.0311(3) 0.0291(3) -0.00128(19) 0.0091(2) -0.00065(19)
C10 0.0354(15) 0.0271(14) 0.0305(14) -0.0018(11) 0.0055(12) 0.0013(11)
C12 0.0355(15) 0.0288(14) 0.0307(14) -0.0018(11) 0.0064(11) 0.0003(12)
C13 0.0396(16) 0.0274(15) 0.0403(16) -0.0025(12) 0.0025(13) 0.0033(12)
C14 0.0502(18) 0.0320(16) 0.0362(16) 0.0007(12) 0.0172(14) 0.0027(13)
C15 0.0380(16) 0.0375(17) 0.0403(17) -0.0083(13) 0.0085(13) 0.0024(13)
C16 0.0379(16) 0.0291(15) 0.0414(16) -0.0035(12) 0.0049(13) 0.0008(12)
C17 0.0448(17) 0.0276(15) 0.0503(19) -0.0006(13) 0.0065(14) -0.0014(13)
C18 0.055(2) 0.050(2) 0.052(2) -0.0166(16) 0.0239(16) -0.0009(16)
C19 0.0384(16) 0.0328(16) 0.0357(15) 0.0047(12) 0.0022(12) -0.0028(12)
C20 0.0506(19) 0.0290(15) 0.0530(19) -0.0004(14) 0.0132(15) -0.0005(14)
C21 0.0472(18) 0.0326(16) 0.0482(18) -0.0106(14) 0.0103(14) 0.0048(14)
C22 0.062(2) 0.0432(18) 0.0453(19) 0.0048(15) 0.0178(16) -0.0106(16)
C24 0.053(2) 0.0365(17) 0.067(2) -0.0156(16) 0.0258(17) -0.0032(15)
O2 0.0367(12) 0.0433(13) 0.0623(15) -0.0040(11) 0.0056(11) -0.0006(9)
O3 0.0602(15) 0.0541(14) 0.0333(12) 0.0031(10) 0.0081(10) 0.0006(11)
O1 0.0811(18) 0.0403(13) 0.0616(16) -0.0008(11) 0.0485(14) -0.0032(12)
N1 0.0390(13) 0.0264(12) 0.0338(13) -0.0044(10) 0.0138(10) -0.0022(10)
N2 0.0458(14) 0.0298(13) 0.0327(13) 0.0000(10) 0.0146(11) -0.0005(11)
N3 0.0489(15) 0.0306(13) 0.0389(14) -0.0023(11) 0.0198(12) 0.0003(11)
N4 0.0394(14) 0.0291(13) 0.0361(13) -0.0043(10) 0.0133(11) -0.0017(10)
N5 0.0394(13) 0.0308(13) 0.0338(13) -0.0001(10) 0.0122(11) -0.0017(10)
N6 0.0363(13) 0.0337(13) 0.0340(13) -0.0050(10) 0.0133(10) -0.0026(10)
N7 0.0349(12) 0.0281(12) 0.0323(12) -0.0036(10) 0.0101(10) 0.0000(10)

loop_
_atom_type_symbol
_atom_type_description
_atom_type_scat_dispersion_real
_atom_type_scat_dispersion_imag
_atom_type_scat_source
C C 0.0033 0.0016 'International Tables Vol C Tables 4.2.6.8 and 6.1.1.4'
H H 0.0000 0.0000 'International Tables Vol C Tables 4.2.6.8 and 6.1.1.4'
N N 0.0061 0.0033 'International Tables Vol C Tables 4.2.6.8 and 6.1.1.4'
O O 0.0106 0.0060 'International Tables Vol C Tables 4.2.6.8 and 6.1.1.4'
Cl Cl 0.1484 0.1585 'International Tables Vol C Tables 4.2.6.8 and 6.1.1.4'
V V 0.3005 0.5294 'International Tables Vol C Tables 4.2.6.8 and 6.1.1.4'

loop_
_geom_angle_atom_site_label_1
_geom_angle_atom_site_label_2
_geom_angle_atom_site_label_3
_geom_angle
O2 V1 O3 109.67(13)
O2 V1 N1 122.30(12)
O3 V1 N1 128.02(11)
O2 V1 N5 99.41(11)
O3 V1 N5 99.62(11)
N1 V1 N5 72.55(9)
O2 V1 N6 101.10(11)
O3 V1 N6 99.35(11)
N1 V1 N6 72.92(9)
N5 V1 N6 145.37(9)
N2 C10 N1 127.5(3)
N2 C10 N7 122.2(3)
N1 C10 N7 110.2(2)
N3 C12 N1 127.7(3)
N3 C12 N4 122.3(3)
N1 C12 N4 110.0(2)
N7 C13 C21 105.7(3)
N7 C13 C20 123.5(3)
C21 C13 C20 130.8(3)
O1 C14 N3 120.1(3)
O1 C14 N2 119.2(3)
N3 C14 N2 120.7(3)
N6 C15 C21 109.4(3)
N6 C15 C18 121.1(3)
C21 C15 C18 129.5(3)
N4 C16 C17 105.3(3)
N4 C16 C24 124.0(3)
C17 C16 C24 130.7(3)
C16 C17 C19 108.3(3)
C16 C17 H17A 125.8
C19 C17 H17A 125.8
C15 C18 H18A 109.5
C15 C18 H18B 109.5
H18A C18 H18B 109.5
C15 C18 H18C 109.5
H18A C18 H18C 109.5
H18B C18 H18C 109.5
N5 C19 C17 109.6(3)
N5 C19 C22 120.6(3)
C17 C19 C22 129.8(3)
C13 C20 H20A 109.5
C13 C20 H20B 109.5
H20A C20 H20B 109.5
C13 C20 H20C 109.5
H20A C20 H20C 109.5
H20B C20 H20C 109.5
C13 C21 C15 107.7(3)
C13 C21 H21A 126.1
C15 C21 H21A 126.1
C19 C22 H22A 109.5
C19 C22 H22B 109.5
H22A C22 H22B 109.5
C19 C22 H22C 109.5
H22A C22 H22C 109.5
H22B C22 H22C 109.5
C16 C24 H24A 109.5
C16 C24 H24B 109.5
H24A C24 H24B 109.5
C16 C24 H24C 109.5
H24A C24 H24C 109.5
H24B C24 H24C 109.5
C12 N1 C10 113.2(2)
C12 N1 V1 123.67(19)
C10 N1 V1 123.07(18)
C10 N2 C14 115.5(2)
C12 N3 C14 115.4(2)
C16 N4 N5 110.9(2)
C16 N4 C12 133.9(2)
N5 N4 C12 115.2(2)
C19 N5 N4 105.8(2)
C19 N5 V1 135.6(2)
N4 N5 V1 118.59(17)
C15 N6 N7 106.4(2)
C15 N6 V1 135.2(2)
N7 N6 V1 118.21(17)
C13 N7 N6 110.7(2)
C13 N7 C10 133.1(2)
N6 N7 C10 115.5(2)

loop_
_geom_bond_atom_site_label_1
_geom_bond_atom_site_label_2
_geom_bond_distance
V1 O2 1.603(2)
V1 O3 1.609(2)
V1 N1 2.059(2)
V1 N5 2.083(2)
V1 N6 2.083(2)
C10 N2 1.285(4)
C10 N1 1.356(4)
C10 N7 1.399(4)
C12 N3 1.288(4)
C12 N1 1.351(4)
C12 N4 1.402(4)
C13 N7 1.367(4)
C13 C21 1.369(4)
C13 C20 1.483(4)
C14 O1 1.215(4)
C14 N3 1.408(4)
C14 N2 1.412(4)
C15 N6 1.326(4)
C15 C21 1.401(4)
C15 C18 1.493(4)
C16 N4 1.366(4)
C16 C17 1.369(4)
C16 C24 1.480(4)
C17 C19 1.384(4)
C17 H17A 0.9300
C18 H18A 0.9600
C18 H18B 0.9600
C18 H18C 0.9600
C19 N5 1.332(4)
C19 C22 1.495(4)
C20 H20A 0.9600
C20 H20B 0.9600
C20 H20C 0.9600
C21 H21A 0.9300
C22 H22A 0.9600
C22 H22B 0.9600
C22 H22C 0.9600
C24 H24A 0.9600
C24 H24B 0.9600
C24 H24C 0.9600
N4 N5 1.379(3)
N6 N7 1.378(3)
